data_4084133
loop_
_publ_author_name
'Carmona, Daniel'
'Lamata, Pilar'
'S\'anchez, Antonio'
'Pardo, Pilar'
'Rodr\'iguez, Ricardo'
'Ram\'irez, Paola'
'Lahoz, Fernando J.'
'Garc\'ia-Ordu\~na, Pilar'
'Oro, Luis A.'

_publ_section_title
;
 Chiral Br\/onsted Acid Catalysts. Activation of Methyl
 3,3,3-Trifluoropyruvate by Hydroxymethylpyridine-Containing Half-Sandwich
 Complexes
;
_journal_issue 15
_journal_name_full Organometallics
_journal_page_first 4016
_journal_paper_doi 10.1021/om5005463
_journal_volume 33
_journal_year 2014
_chemical_formula_moiety 'C32 H42 N2 O2 Rh2, 2(F6 Sb)'
_chemical_formula_sum 'C32 H42 F12 N2 O2 Rh2 Sb2'
_chemical_formula_weight 1164.02
_chemical_name_systematic
;
 ?
;
_space_group_IT_number 15
_symmetry_cell_setting monoclinic
_symmetry_space_group_name_Hall '-C 2yc'
_symmetry_space_group_name_H-M 'C 1 2/c 1'
_atom_sites_solution_hydrogens geom
_atom_sites_solution_primary direct
_atom_sites_solution_secondary difmap
_audit_creation_method SHELXL-97
_cell_angle_alpha 90.00
_cell_angle_beta 105.120(3)
_cell_angle_gamma 90.00
_cell_formula_units_Z 4
_cell_length_a 10.8663(16)
_cell_length_b 21.996(3)
_cell_length_c 17.198(3)
_cell_measurement_reflns_used 3957
_cell_measurement_temperature 100(2)
_cell_measurement_theta_max 22.81
_cell_measurement_theta_min 2.22
_cell_volume 3968.3(11)
_computing_cell_refinement 'SAINT+ v. 6.45 (Bruker AXS, 2003)'
_computing_data_collection 'SMART v. 5.611 (Bruker AXS, 2000)'
_computing_data_reduction 'SAINT+ v. 6.45 (Bruker AXS, 2003)'
_computing_molecular_graphics 'XP program, SHELXTL v6.12, Bruker2000'
_computing_publication_material 'XCIF program, SHELXTLv6.12, BrukerAXS'
_computing_structure_refinement 'SHELXL-97 (Sheldrick, 1997)'
_computing_structure_solution 'SHELXS-97 (Sheldrick, 1990)'
_diffrn_ambient_temperature 100(2)
_diffrn_detector_area_resol_mean 8.26
_diffrn_measured_fraction_theta_full 0.997
_diffrn_measured_fraction_theta_max 0.997
_diffrn_measurement_device_type 'Bruker SMART APEX CCD system'
_diffrn_measurement_method '\w rotations with narrow frames'
_diffrn_radiation_monochromator graphite
_diffrn_radiation_source 'fine-focus sealed tube'
_diffrn_radiation_type MoK\a
_diffrn_radiation_wavelength 0.71073
_diffrn_reflns_av_R_equivalents 0.0451
_diffrn_reflns_av_sigmaI/netI 0.0322
_diffrn_reflns_limit_h_max 13
_diffrn_reflns_limit_h_min -13
_diffrn_reflns_limit_k_max 26
_diffrn_reflns_limit_k_min -26
_diffrn_reflns_limit_l_max 20
_diffrn_reflns_limit_l_min -20
_diffrn_reflns_number 20453
_diffrn_reflns_theta_full 25.32
_diffrn_reflns_theta_max 25.32
_diffrn_reflns_theta_min 1.85
_exptl_absorpt_coefficient_mu 2.252
_exptl_absorpt_correction_T_max 0.866
_exptl_absorpt_correction_T_min 0.705
_exptl_absorpt_correction_type multi-scan
_exptl_absorpt_process_details
; 
 SADABS: Area-Detector Absorption Correction. (1996)  Bruker-AXS 
 within SAINT+ package, v. 6.45.                    
;
_exptl_crystal_colour orange
_exptl_crystal_density_diffrn 1.948
_exptl_crystal_density_method 'not measured'
_exptl_crystal_description needle
_exptl_crystal_F_000 2256
_exptl_crystal_size_max 0.202
_exptl_crystal_size_mid 0.092
_exptl_crystal_size_min 0.064
_refine_diff_density_max 1.353
_refine_diff_density_min -0.760
_refine_diff_density_rms 0.119
_refine_ls_extinction_method none
_refine_ls_goodness_of_fit_ref 1.055
_refine_ls_hydrogen_treatment mixed
_refine_ls_matrix_type full
_refine_ls_number_parameters 256
_refine_ls_number_reflns 3616
_refine_ls_number_restraints 0
_refine_ls_restrained_S_all 1.055
_refine_ls_R_factor_all 0.0485
_refine_ls_R_factor_gt 0.0400
_refine_ls_shift/su_max 0.001
_refine_ls_shift/su_mean 0.000
_refine_ls_structure_factor_coef Fsqd
_refine_ls_weighting_details 'calc w=1/[\s^2^(Fo^2^)+(0.0441P)^2^+21.6069P] where P=(Fo^2^+2Fc^2^)/3'
_refine_ls_weighting_scheme calc
_refine_ls_wR_factor_gt 0.0913
_refine_ls_wR_factor_ref 0.0951
_reflns_number_gt 3104
_reflns_number_total 3616
_reflns_threshold_expression >2sigma(I)
_cod_data_source_file om5005463_si_002.cif
_cod_data_source_block cmpnd_8a
_cod_depositor_comments
;
The following automatic conversions were performed:

'_symmetry_cell_setting' value 'Monoclinic' changed to 'monoclinic'
according to
/usr/data/users/saulius/crontab/automatic-downloads/rss-feeds/ACS/lib/dictionaries/cif_core.dic
dictionary named 'cif_core.dic' version 2.4.2 from 2011-04-26.

Automatic conversion script
Id: cif_fix_values 2281 2013-09-26 08:29:07Z andrius 

 Adding full bibliography for 4084133--4084136.cif.
;
_cod_original_cell_volume 3968.2(10)
_cod_original_sg_symbol_H-M C2/c
_cod_database_code 4084133

loop_
_symmetry_equiv_pos_as_xyz
'x, y, z'
'-x, y, -z+1/2'
'x+1/2, y+1/2, z'
'-x+1/2, y+1/2, -z+1/2'
'-x, -y, -z'
'x, -y, z-1/2'
'-x+1/2, -y+1/2, -z'
'x+1/2, -y+1/2, z-1/2'

loop_
_atom_site_label
_atom_site_type_symbol
_atom_site_fract_x
_atom_site_fract_y
_atom_site_fract_z
_atom_site_U_iso_or_equiv
_atom_site_adp_type
_atom_site_occupancy
_atom_site_symmetry_multiplicity
_atom_site_calc_flag
_atom_site_refinement_flags
Rh Rh 0.05229(4) 0.121232(18) 0.16795(2) 0.02663(13) Uani 1 1 d .
O1 O -0.1180(3) 0.12265(15) 0.2040(2) 0.0288(8) Uani 1 1 d .
N1 N 0.0043(4) 0.21338(19) 0.1585(3) 0.0308(10) Uani 1 1 d .
C1 C 0.1362(5) 0.0344(3) 0.1526(3) 0.0364(13) Uani 1 1 d .
C2 C 0.0136(5) 0.0399(3) 0.0973(3) 0.0368(13) Uani 1 1 d .
C3 C 0.0161(5) 0.0920(3) 0.0472(3) 0.0354(12) Uani 1 1 d .
C4 C 0.1421(6) 0.1169(3) 0.0699(3) 0.0393(14) Uani 1 1 d .
C5 C 0.2151(5) 0.0830(3) 0.1362(3) 0.0369(13) Uani 1 1 d .
C6 C 0.1810(7) -0.0126(3) 0.2154(4) 0.0494(16) Uani 1 1 d .
H6A H 0.2260 0.0070 0.2660 0.045(17) Uiso 1 1 calc R
H6B H 0.2389 -0.0406 0.1982 0.055(18) Uiso 1 1 calc R
H6C H 0.1076 -0.0352 0.2235 0.045(17) Uiso 1 1 calc R
C7 C -0.1010(6) 0.0011(3) 0.0924(4) 0.0467(16) Uani 1 1 d .
H7A H -0.0770 -0.0340 0.1283 0.054(19) Uiso 1 1 calc R
H7B H -0.1350 -0.0130 0.0369 0.041(16) Uiso 1 1 calc R
H7C H -0.1662 0.0249 0.1088 0.06(2) Uiso 1 1 calc R
C8 C -0.0943(6) 0.1131(3) -0.0196(4) 0.0525(17) Uani 1 1 d .
H8A H -0.1735 0.0959 -0.0119 0.06(2) Uiso 1 1 calc R
H8B H -0.0824 0.0995 -0.0714 0.07(2) Uiso 1 1 calc R
H8C H -0.0990 0.1575 -0.0189 0.07(2) Uiso 1 1 calc R
C9 C 0.1900(7) 0.1685(3) 0.0284(4) 0.0523(17) Uani 1 1 d .
H9A H 0.1208 0.1976 0.0080 0.029(14) Uiso 1 1 calc R
H9B H 0.2200 0.1526 -0.0167 0.058(19) Uiso 1 1 calc R
H9C H 0.2606 0.1890 0.0667 0.06(2) Uiso 1 1 calc R
C10 C 0.3511(6) 0.0939(3) 0.1819(4) 0.0486(16) Uani 1 1 d .
H10A H 0.3755 0.1356 0.1722 0.038(16) Uiso 1 1 calc R
H10B H 0.4065 0.0651 0.1637 0.10(3) Uiso 1 1 calc R
H10C H 0.3600 0.0882 0.2396 0.029(14) Uiso 1 1 calc R
C11 C 0.0808(6) 0.2599(2) 0.1500(3) 0.0377(13) Uani 1 1 d .
H11 H 0.1683 0.2519 0.1543 0.022(13) Uiso 1 1 calc R
C12 C 0.0360(7) 0.3189(3) 0.1351(4) 0.0565(18) Uani 1 1 d .
H12 H 0.0917 0.3508 0.1289 0.07(2) Uiso 1 1 calc R
C13 C -0.0903(7) 0.3304(3) 0.1294(5) 0.0612(19) Uani 1 1 d .
H13 H -0.1232 0.3704 0.1189 0.07(2) Uiso 1 1 calc R
C14 C -0.1694(6) 0.2828(3) 0.1391(4) 0.0508(16) Uani 1 1 d .
H14 H -0.2567 0.2903 0.1358 0.07(2) Uiso 1 1 calc R
C15 C -0.1206(5) 0.2246(3) 0.1536(3) 0.0351(12) Uani 1 1 d .
C16 C -0.1966(5) 0.1703(3) 0.1649(3) 0.0363(13) Uani 1 1 d .
H16A H -0.2563 0.1819 0.1970 0.041(16) Uiso 1 1 calc R
H16B H -0.2476 0.1560 0.1116 0.043(16) Uiso 1 1 calc R
Sb1 Sb 0.5000 0.0000 0.0000 0.03409(15) Uani 1 2 d S
F1 F 0.5895(4) 0.04804(19) 0.0861(2) 0.0657(11) Uani 1 1 d .
F2 F 0.3931(3) -0.02838(16) 0.0623(2) 0.0551(10) Uani 1 1 d .
F3 F 0.6137(4) -0.06388(17) 0.0356(3) 0.0640(11) Uani 1 1 d .
Sb2 Sb 0.5000 0.30109(2) 0.2500 0.04560(18) Uani 1 2 d S
F4 F 0.3692(8) 0.2484(4) 0.2332(6) 0.072(3) Uiso 0.530(7) 1 d P
F5 F 0.5347(8) 0.2619(4) 0.1517(5) 0.077(3) Uiso 0.530(7) 1 d P
F6 F 0.4081(8) 0.3581(4) 0.1746(5) 0.077(3) Uiso 0.530(7) 1 d P
F4B F 0.3913(9) 0.2436(4) 0.1902(6) 0.068(3) Uiso 0.470(7) 1 d P
F5B F 0.5284(10) 0.3405(5) 0.1712(6) 0.082(3) Uiso 0.470(7) 1 d P
F6B F 0.3510(10) 0.3476(5) 0.2548(7) 0.087(3) Uiso 0.470(7) 1 d P

loop_
_atom_site_aniso_label
_atom_site_aniso_U_11
_atom_site_aniso_U_22
_atom_site_aniso_U_33
_atom_site_aniso_U_23
_atom_site_aniso_U_13
_atom_site_aniso_U_12
Rh 0.0284(2) 0.0273(2) 0.0236(2) -0.00253(16) 0.00584(16) -0.00105(16)
O1 0.0297(19) 0.0293(19) 0.0263(18) 0.0038(15) 0.0051(15) 0.0002(15)
N1 0.031(2) 0.028(2) 0.033(2) 0.0046(19) 0.0077(19) -0.0019(19)
C1 0.041(3) 0.034(3) 0.036(3) -0.012(2) 0.014(3) 0.006(2)
C2 0.041(3) 0.038(3) 0.034(3) -0.014(2) 0.013(3) -0.004(3)
C3 0.040(3) 0.040(3) 0.025(3) -0.008(2) 0.006(2) 0.002(2)
C4 0.049(4) 0.039(3) 0.036(3) -0.009(2) 0.021(3) 0.000(3)
C5 0.034(3) 0.044(3) 0.035(3) -0.015(3) 0.013(2) 0.003(3)
C6 0.061(4) 0.043(4) 0.045(4) -0.003(3) 0.015(3) 0.010(3)
C7 0.048(4) 0.047(4) 0.046(4) -0.021(3) 0.016(3) -0.012(3)
C8 0.057(4) 0.059(4) 0.036(3) -0.009(3) 0.001(3) 0.007(3)
C9 0.066(5) 0.047(4) 0.053(4) -0.002(3) 0.032(4) -0.006(3)
C10 0.035(3) 0.059(4) 0.051(4) -0.019(3) 0.010(3) 0.005(3)
C11 0.037(3) 0.033(3) 0.045(3) 0.000(3) 0.014(3) -0.005(2)
C12 0.068(5) 0.035(3) 0.071(5) 0.016(3) 0.026(4) -0.007(3)
C13 0.062(5) 0.037(4) 0.085(5) 0.026(4) 0.022(4) 0.014(3)
C14 0.039(4) 0.050(4) 0.064(4) 0.021(3) 0.014(3) 0.011(3)
C15 0.034(3) 0.040(3) 0.032(3) 0.009(2) 0.010(2) 0.007(2)
C16 0.029(3) 0.043(3) 0.037(3) 0.010(3) 0.008(2) 0.005(2)
Sb1 0.0370(3) 0.0257(3) 0.0429(3) -0.0006(2) 0.0164(2) -0.0037(2)
F1 0.054(2) 0.072(3) 0.072(3) -0.033(2) 0.019(2) -0.014(2)
F2 0.058(2) 0.052(2) 0.066(2) 0.0075(19) 0.034(2) -0.0076(18)
F3 0.057(2) 0.043(2) 0.098(3) 0.021(2) 0.030(2) 0.0105(18)
Sb2 0.0387(3) 0.0289(3) 0.0624(4) 0.000 0.0010(3) 0.000

loop_
_atom_type_symbol
_atom_type_description
_atom_type_scat_dispersion_real
_atom_type_scat_dispersion_imag
_atom_type_scat_source
C C 0.0030 0.0020 'International Tables Vol C Tables 4.2.6.8 and 6.1.1.4'
H H 0.0000 0.0000 'International Tables Vol C Tables 4.2.6.8 and 6.1.1.4'
F F 0.0170 0.0100 'International Tables Vol C Tables 4.2.6.8 and 6.1.1.4'
N N 0.0060 0.0030 'International Tables Vol C Tables 4.2.6.8 and 6.1.1.4'
O O 0.0110 0.0060 'International Tables Vol C Tables 4.2.6.8 and 6.1.1.4'
Rh Rh -1.1180 0.9190 'International Tables Vol C Tables 4.2.6.8 and 6.1.1.4'
Sb Sb -0.5870 1.5460 'International Tables Vol C Tables 4.2.6.8 and 6.1.1.4'

loop_
_geom_angle_atom_site_label_1
_geom_angle_atom_site_label_2
_geom_angle_atom_site_label_3
_geom_angle
_geom_angle_site_symmetry_1
_geom_angle_site_symmetry_3
N1 Rh O1 77.71(15) . .
N1 Rh C3 103.93(19) . .
O1 Rh C3 110.04(18) . .
N1 Rh O1 94.35(15) . 2
O1 Rh O1 77.18(14) . 2
C3 Rh O1 161.34(18) . 2
N1 Rh C2 139.3(2) . .
O1 Rh C2 97.01(17) . .
C3 Rh C2 39.5(2) . .
O1 Rh C2 124.16(18) 2 .
N1 Rh C5 124.3(2) . .
O1 Rh C5 157.86(19) . .
C3 Rh C5 65.6(2) . .
O1 Rh C5 101.04(18) 2 .
C2 Rh C5 65.4(2) . .
N1 Rh C4 97.82(19) . .
O1 Rh C4 147.55(19) . .
C3 Rh C4 39.2(2) . .
O1 Rh C4 135.22(19) 2 .
C2 Rh C4 65.3(2) . .
C5 Rh C4 38.4(2) . .
N1 Rh C1 162.25(19) . .
O1 Rh C1 118.79(18) . .
C3 Rh C1 65.6(2) . .
O1 Rh C1 95.80(17) 2 .
C2 Rh C1 38.7(2) . .
C5 Rh C1 39.1(2) . .
C4 Rh C1 64.8(2) . .
C16 O1 Rh 110.0(3) . .
C16 O1 Rh 120.2(3) . 2
Rh O1 Rh 102.79(14) . 2
C11 N1 C15 119.2(5) . .
C11 N1 Rh 126.5(4) . .
C15 N1 Rh 114.0(3) . .
C2 C1 C5 107.9(5) . .
C2 C1 C6 128.0(6) . .
C5 C1 C6 124.0(5) . .
C2 C1 Rh 69.9(3) . .
C5 C1 Rh 70.1(3) . .
C6 C1 Rh 126.5(4) . .
C1 C2 C3 107.8(5) . .
C1 C2 C7 127.6(6) . .
C3 C2 C7 124.5(5) . .
C1 C2 Rh 71.4(3) . .
C3 C2 Rh 69.0(3) . .
C7 C2 Rh 123.1(4) . .
C4 C3 C2 108.0(5) . .
C4 C3 C8 127.4(6) . .
C2 C3 C8 124.6(5) . .
C4 C3 Rh 72.2(3) . .
C2 C3 Rh 71.4(3) . .
C8 C3 Rh 124.4(4) . .
C5 C4 C3 108.2(5) . .
C5 C4 C9 126.0(6) . .
C3 C4 C9 125.8(6) . .
C5 C4 Rh 70.6(3) . .
C3 C4 Rh 68.6(3) . .
C9 C4 Rh 128.4(4) . .
C4 C5 C1 108.0(5) . .
C4 C5 C10 127.2(6) . .
C1 C5 C10 124.8(6) . .
C4 C5 Rh 71.0(3) . .
C1 C5 Rh 70.8(3) . .
C10 C5 Rh 124.6(4) . .
C1 C6 H6A 109.5 . .
C1 C6 H6B 109.5 . .
H6A C6 H6B 109.5 . .
C1 C6 H6C 109.5 . .
H6A C6 H6C 109.5 . .
H6B C6 H6C 109.5 . .
C2 C7 H7A 109.5 . .
C2 C7 H7B 109.5 . .
H7A C7 H7B 109.5 . .
C2 C7 H7C 109.5 . .
H7A C7 H7C 109.5 . .
H7B C7 H7C 109.5 . .
C3 C8 H8A 109.5 . .
C3 C8 H8B 109.5 . .
H8A C8 H8B 109.5 . .
C3 C8 H8C 109.5 . .
H8A C8 H8C 109.5 . .
H8B C8 H8C 109.5 . .
C4 C9 H9A 109.5 . .
C4 C9 H9B 109.5 . .
H9A C9 H9B 109.5 . .
C4 C9 H9C 109.5 . .
H9A C9 H9C 109.5 . .
H9B C9 H9C 109.5 . .
C5 C10 H10A 109.5 . .
C5 C10 H10B 109.5 . .
H10A C10 H10B 109.5 . .
C5 C10 H10C 109.5 . .
H10A C10 H10C 109.5 . .
H10B C10 H10C 109.5 . .
N1 C11 C12 122.2(6) . .
N1 C11 H11 118.9 . .
C12 C11 H11 118.9 . .
C13 C12 C11 118.8(6) . .
C13 C12 H12 120.6 . .
C11 C12 H12 120.6 . .
C12 C13 C14 119.4(6) . .
C12 C13 H13 120.3 . .
C14 C13 H13 120.3 . .
C15 C14 C13 119.8(6) . .
C15 C14 H14 120.1 . .
C13 C14 H14 120.1 . .
N1 C15 C14 120.6(5) . .
N1 C15 C16 115.0(5) . .
C14 C15 C16 124.4(5) . .
O1 C16 C15 111.8(4) . .
O1 C16 H16A 109.3 . .
C15 C16 H16A 109.3 . .
O1 C16 H16B 109.3 . .
C15 C16 H16B 109.3 . .
H16A C16 H16B 107.9 . .
F3 Sb1 F3 180.0(4) . 5_655
F3 Sb1 F1 90.17(19) . .
F3 Sb1 F1 89.83(19) 5_655 .
F3 Sb1 F1 89.83(19) . 5_655
F3 Sb1 F1 90.17(19) 5_655 5_655
F1 Sb1 F1 180.0(4) . 5_655
F3 Sb1 F2 91.04(16) . .
F3 Sb1 F2 88.96(16) 5_655 .
F1 Sb1 F2 90.43(17) . .
F1 Sb1 F2 89.57(17) 5_655 .
F3 Sb1 F2 88.96(16) . 5_655
F3 Sb1 F2 91.04(16) 5_655 5_655
F1 Sb1 F2 89.57(17) . 5_655
F1 Sb1 F2 90.43(17) 5_655 5_655
F2 Sb1 F2 180.0(3) . 5_655
F5B Sb2 F5B 118.9(7) 2_655 .
F5B Sb2 F4 120.0(5) 2_655 2_655
F5B Sb2 F4 99.0(5) . 2_655
F5B Sb2 F4 99.0(5) 2_655 .
F5B Sb2 F4 120.0(5) . .
F4 Sb2 F4 99.7(6) 2_655 .
F5B Sb2 F4B 97.3(5) 2_655 2_655
F5B Sb2 F4B 124.7(5) . 2_655
F4 Sb2 F4B 26.6(3) 2_655 2_655
F4 Sb2 F4B 90.7(3) . 2_655
F5B Sb2 F4B 124.7(5) 2_655 .
F5B Sb2 F4B 97.3(5) . .
F4 Sb2 F4B 90.7(3) 2_655 .
F4 Sb2 F4B 26.6(3) . .
F4B Sb2 F4B 93.7(6) 2_655 .
F5B Sb2 F6 44.7(4) 2_655 2_655
F5B Sb2 F6 92.0(4) . 2_655
F4 Sb2 F6 93.7(4) 2_655 2_655
F4 Sb2 F6 142.3(4) . 2_655
F4B Sb2 F6 85.7(4) 2_655 2_655
F4B Sb2 F6 169.0(4) . 2_655
F5B Sb2 F6 92.0(4) 2_655 .
F5B Sb2 F6 44.7(4) . .
F4 Sb2 F6 142.3(4) 2_655 .
F4 Sb2 F6 93.7(4) . .
F4B Sb2 F6 169.0(4) 2_655 .
F4B Sb2 F6 85.7(4) . .
F6 Sb2 F6 96.9(5) 2_655 .
F5B Sb2 F6B 50.9(5) 2_655 .
F5B Sb2 F6B 95.3(5) . .
F4 Sb2 F6B 165.7(5) 2_655 .
F4 Sb2 F6B 73.3(4) . .
F4B Sb2 F6B 139.3(5) 2_655 .
F4B Sb2 F6B 88.0(4) . .
F6 Sb2 F6B 85.3(4) 2_655 .
F6 Sb2 F6B 51.7(4) . .
F5B Sb2 F6B 95.3(5) 2_655 2_655
F5B Sb2 F6B 50.9(5) . 2_655
F4 Sb2 F6B 73.3(4) 2_655 2_655
F4 Sb2 F6B 165.7(5) . 2_655
F4B Sb2 F6B 88.0(4) 2_655 2_655
F4B Sb2 F6B 139.3(5) . 2_655
F6 Sb2 F6B 51.7(4) 2_655 2_655
F6 Sb2 F6B 85.3(4) . 2_655
F6B Sb2 F6B 116.1(6) . 2_655
F5B Sb2 F5 55.9(4) 2_655 2_655
F5B Sb2 F5 174.7(4) . 2_655
F4 Sb2 F5 84.4(4) 2_655 2_655
F4 Sb2 F5 63.0(4) . 2_655
F4B Sb2 F5 58.2(4) 2_655 2_655
F4B Sb2 F5 86.7(4) . 2_655
F6 Sb2 F5 83.7(4) 2_655 2_655
F6 Sb2 F5 132.6(4) . 2_655
F6B Sb2 F5 81.3(4) . 2_655
F6B Sb2 F5 127.1(4) 2_655 2_655
F5B Sb2 F5 174.7(4) 2_655 .
F5B Sb2 F5 55.9(4) . .
F4 Sb2 F5 63.0(4) 2_655 .
F4 Sb2 F5 84.4(4) . .
F4B Sb2 F5 86.7(4) 2_655 .
F4B Sb2 F5 58.2(4) . .
F6 Sb2 F5 132.6(4) 2_655 .
F6 Sb2 F5 83.7(4) . .
F6B Sb2 F5 127.1(4) . .
F6B Sb2 F5 81.3(4) 2_655 .
F5 Sb2 F5 129.4(5) 2_655 .
F4B F4 Sb2 80.1(10) . .
F5B F5 Sb2 53.0(4) . .
F5B F6 F6B 123.8(8) . .
F5B F6 Sb2 60.4(5) . .
F6B F6 Sb2 65.5(5) . .
F4 F4B Sb2 73.3(10) . .
F6 F5B F6B 122.3(9) . 2_655
F6 F5B Sb2 74.9(6) . .
F6B F5B Sb2 72.2(6) 2_655 .
F6 F5B F5 111.6(8) . .
F6B F5B F5 100.7(7) 2_655 .
Sb2 F5B F5 71.1(5) . .
F5B F6B F6 105.7(8) 2_655 .
F5B F6B Sb2 56.9(5) 2_655 .
F6 F6B Sb2 62.8(5) . .

loop_
_geom_bond_atom_site_label_1
_geom_bond_atom_site_label_2
_geom_bond_distance
_geom_bond_site_symmetry_2
Rh N1 2.089(4) .
Rh O1 2.099(3) .
Rh C3 2.111(5) .
Rh O1 2.131(3) 2
Rh C2 2.143(5) .
Rh C5 2.153(5) .
Rh C4 2.159(5) .
Rh C1 2.162(5) .
O1 C16 1.407(6) .
O1 Rh 2.131(3) 2
N1 C11 1.350(7) .
N1 C15 1.360(7) .
C1 C2 1.425(8) .
C1 C5 1.443(8) .
C1 C6 1.483(8) .
C2 C3 1.439(8) .
C2 C7 1.493(8) .
C3 C4 1.431(8) .
C3 C8 1.502(8) .
C4 C5 1.419(8) .
C4 C9 1.504(8) .
C5 C10 1.501(8) .
C6 H6A 0.9800 .
C6 H6B 0.9800 .
C6 H6C 0.9800 .
C7 H7A 0.9800 .
C7 H7B 0.9800 .
C7 H7C 0.9800 .
C8 H8A 0.9800 .
C8 H8B 0.9800 .
C8 H8C 0.9800 .
C9 H9A 0.9800 .
C9 H9B 0.9800 .
C9 H9C 0.9800 .
C10 H10A 0.9800 .
C10 H10B 0.9800 .
C10 H10C 0.9800 .
C11 C12 1.386(8) .
C11 H11 0.9500 .
C12 C13 1.373(9) .
C12 H12 0.9500 .
C13 C14 1.392(9) .
C13 H13 0.9500 .
C14 C15 1.384(8) .
C14 H14 0.9500 .
C15 C16 1.494(8) .
C16 H16A 0.9900 .
C16 H16B 0.9900 .
Sb1 F3 1.866(4) .
Sb1 F3 1.866(4) 5_655
Sb1 F1 1.871(4) .
Sb1 F1 1.871(4) 5_655
Sb1 F2 1.881(3) .
Sb1 F2 1.881(3) 5_655
Sb2 F5B 1.704(10) 2_655
Sb2 F5B 1.704(10) .
Sb2 F4 1.798(9) 2_655
Sb2 F4 1.798(9) .
Sb2 F4B 1.849(10) 2_655
Sb2 F4B 1.849(10) .
Sb2 F6 1.892(9) 2_655
Sb2 F6 1.892(9) .
Sb2 F6B 1.936(11) .
Sb2 F6B 1.936(11) 2_655
Sb2 F5 2.019(9) 2_655
Sb2 F5 2.019(9) .
F4 F4B 0.842(10) .
F5 F5B 1.766(14) .
F6 F5B 1.380(12) .
F6 F6B 1.671(13) .
F5B F6B 1.579(14) 2_655
F6B F5B 1.579(14) 2_655

loop_
_geom_torsion_atom_site_label_1
_geom_torsion_atom_site_label_2
_geom_torsion_atom_site_label_3
_geom_torsion_atom_site_label_4
_geom_torsion
_geom_torsion_site_symmetry_1
_geom_torsion_site_symmetry_4
N1 Rh O1 C16 30.0(3) . .
C3 Rh O1 C16 -70.5(4) . .
O1 Rh O1 C16 127.4(3) 2 .
C2 Rh O1 C16 -109.0(4) . .
C5 Rh O1 C16 -144.7(5) . .
C4 Rh O1 C16 -55.2(5) . .
C1 Rh O1 C16 -142.9(3) . .
N1 Rh O1 Rh -99.14(17) . 2
C3 Rh O1 Rh 160.33(18) . 2
O1 Rh O1 Rh -1.71(18) 2 2
C2 Rh O1 Rh 121.81(19) . 2
C5 Rh O1 Rh 86.1(5) . 2
C4 Rh O1 Rh 175.6(3) . 2
C1 Rh O1 Rh 87.9(2) . 2
O1 Rh N1 C11 166.3(5) . .
C3 Rh N1 C11 -85.8(5) . .
O1 Rh N1 C11 90.4(4) 2 .
C2 Rh N1 C11 -107.2(5) . .
C5 Rh N1 C11 -16.1(5) . .
C4 Rh N1 C11 -46.4(5) . .
C1 Rh N1 C11 -34.3(9) . .
O1 Rh N1 C15 -19.8(3) . .
C3 Rh N1 C15 88.1(4) . .
O1 Rh N1 C15 -95.7(4) 2 .
C2 Rh N1 C15 66.7(5) . .
C5 Rh N1 C15 157.8(4) . .
C4 Rh N1 C15 127.5(4) . .
C1 Rh N1 C15 139.6(6) . .
N1 Rh C1 C2 -94.5(7) . .
O1 Rh C1 C2 62.4(4) . .
C3 Rh C1 C2 -38.0(3) . .
O1 Rh C1 C2 140.9(3) 2 .
C5 Rh C1 C2 -118.7(5) . .
C4 Rh C1 C2 -81.3(4) . .
N1 Rh C1 C5 24.2(8) . .
O1 Rh C1 C5 -178.9(3) . .
C3 Rh C1 C5 80.7(3) . .
O1 Rh C1 C5 -100.4(3) 2 .
C2 Rh C1 C5 118.7(5) . .
C4 Rh C1 C5 37.4(3) . .
N1 Rh C1 C6 142.4(6) . .
O1 Rh C1 C6 -60.7(6) . .
C3 Rh C1 C6 -161.1(6) . .
O1 Rh C1 C6 17.8(5) 2 .
C2 Rh C1 C6 -123.1(7) . .
C5 Rh C1 C6 118.2(7) . .
C4 Rh C1 C6 155.6(6) . .
C5 C1 C2 C3 -0.4(6) . .
C6 C1 C2 C3 -179.0(5) . .
Rh C1 C2 C3 59.7(4) . .
C5 C1 C2 C7 -178.0(5) . .
C6 C1 C2 C7 3.4(9) . .
Rh C1 C2 C7 -117.9(6) . .
C5 C1 C2 Rh -60.1(4) . .
C6 C1 C2 Rh 121.3(6) . .
N1 Rh C2 C1 152.2(3) . .
O1 Rh C2 C1 -128.5(3) . .
C3 Rh C2 C1 118.3(5) . .
O1 Rh C2 C1 -49.3(4) 2 .
C5 Rh C2 C1 37.5(3) . .
C4 Rh C2 C1 79.9(4) . .
N1 Rh C2 C3 33.9(5) . .
O1 Rh C2 C3 113.2(3) . .
O1 Rh C2 C3 -167.6(3) 2 .
C5 Rh C2 C3 -80.8(4) . .
C4 Rh C2 C3 -38.4(3) . .
C1 Rh C2 C3 -118.3(5) . .
N1 Rh C2 C7 -84.5(6) . .
O1 Rh C2 C7 -5.2(5) . .
C3 Rh C2 C7 -118.4(6) . .
O1 Rh C2 C7 74.0(5) 2 .
C5 Rh C2 C7 160.8(6) . .
C4 Rh C2 C7 -156.7(6) . .
C1 Rh C2 C7 123.3(7) . .
C1 C2 C3 C4 2.2(6) . .
C7 C2 C3 C4 179.9(5) . .
Rh C2 C3 C4 63.4(4) . .
C1 C2 C3 C8 179.4(5) . .
C7 C2 C3 C8 -2.9(8) . .
Rh C2 C3 C8 -119.4(5) . .
C1 C2 C3 Rh -61.2(4) . .
C7 C2 C3 Rh 116.5(5) . .
N1 Rh C3 C4 85.3(3) . .
O1 Rh C3 C4 167.1(3) . .
O1 Rh C3 C4 -82.9(7) 2 .
C2 Rh C3 C4 -116.7(5) . .
C5 Rh C3 C4 -36.4(3) . .
C1 Rh C3 C4 -79.5(4) . .
N1 Rh C3 C2 -158.0(3) . .
O1 Rh C3 C2 -76.2(3) . .
O1 Rh C3 C2 33.8(7) 2 .
C5 Rh C3 C2 80.3(4) . .
C4 Rh C3 C2 116.7(5) . .
C1 Rh C3 C2 37.2(3) . .
N1 Rh C3 C8 -38.3(6) . .
O1 Rh C3 C8 43.5(6) . .
O1 Rh C3 C8 153.5(5) 2 .
C2 Rh C3 C8 119.7(7) . .
C5 Rh C3 C8 -160.0(6) . .
C4 Rh C3 C8 -123.6(7) . .
C1 Rh C3 C8 156.9(6) . .
C2 C3 C4 C5 -3.2(6) . .
C8 C3 C4 C5 179.7(5) . .
Rh C3 C4 C5 59.7(4) . .
C2 C3 C4 C9 174.4(5) . .
C8 C3 C4 C9 -2.6(9) . .
Rh C3 C4 C9 -122.7(6) . .
C2 C3 C4 Rh -62.9(4) . .
C8 C3 C4 Rh 120.1(6) . .
N1 Rh C4 C5 137.9(3) . .
O1 Rh C4 C5 -142.7(3) . .
C3 Rh C4 C5 -119.6(5) . .
O1 Rh C4 C5 33.6(4) 2 .
C2 Rh C4 C5 -80.9(4) . .
C1 Rh C4 C5 -38.0(3) . .
N1 Rh C4 C3 -102.5(3) . .
O1 Rh C4 C3 -23.1(5) . .
O1 Rh C4 C3 153.2(3) 2 .
C2 Rh C4 C3 38.7(3) . .
C5 Rh C4 C3 119.6(5) . .
C1 Rh C4 C3 81.6(4) . .
N1 Rh C4 C9 16.9(6) . .
O1 Rh C4 C9 96.3(6) . .
C3 Rh C4 C9 119.4(7) . .
O1 Rh C4 C9 -87.4(6) 2 .
C2 Rh C4 C9 158.1(7) . .
C5 Rh C4 C9 -121.0(7) . .
C1 Rh C4 C9 -159.0(7) . .
C3 C4 C5 C1 3.0(6) . .
C9 C4 C5 C1 -174.7(5) . .
Rh C4 C5 C1 61.4(3) . .
C3 C4 C5 C10 -177.9(5) . .
C9 C4 C5 C10 4.4(9) . .
Rh C4 C5 C10 -119.5(5) . .
C3 C4 C5 Rh -58.5(4) . .
C9 C4 C5 Rh 123.9(6) . .
C2 C1 C5 C4 -1.6(6) . .
C6 C1 C5 C4 177.1(5) . .
Rh C1 C5 C4 -61.6(4) . .
C2 C1 C5 C10 179.3(5) . .
C6 C1 C5 C10 -2.0(8) . .
Rh C1 C5 C10 119.3(5) . .
C2 C1 C5 Rh 60.0(4) . .
C6 C1 C5 Rh -121.3(5) . .
N1 Rh C5 C4 -53.5(4) . .
O1 Rh C5 C4 120.3(5) . .
C3 Rh C5 C4 37.1(3) . .
O1 Rh C5 C4 -156.6(3) 2 .
C2 Rh C5 C4 80.7(4) . .
C1 Rh C5 C4 117.8(5) . .
N1 Rh C5 C1 -171.3(3) . .
O1 Rh C5 C1 2.5(6) . .
C3 Rh C5 C1 -80.7(3) . .
O1 Rh C5 C1 85.6(3) 2 .
C2 Rh C5 C1 -37.1(3) . .
C4 Rh C5 C1 -117.8(5) . .
N1 Rh C5 C10 69.2(6) . .
O1 Rh C5 C10 -117.0(6) . .
C3 Rh C5 C10 159.7(6) . .
O1 Rh C5 C10 -33.9(6) 2 .
C2 Rh C5 C10 -156.6(6) . .
C4 Rh C5 C10 122.6(7) . .
C1 Rh C5 C10 -119.5(7) . .
C15 N1 C11 C12 -1.1(9) . .
Rh N1 C11 C12 172.5(5) . .
N1 C11 C12 C13 0.5(10) . .
C11 C12 C13 C14 0.4(11) . .
C12 C13 C14 C15 -0.6(11) . .
C11 N1 C15 C14 0.8(8) . .
Rh N1 C15 C14 -173.6(5) . .
C11 N1 C15 C16 -179.3(5) . .
Rh N1 C15 C16 6.3(6) . .
C13 C14 C15 N1 0.0(10) . .
C13 C14 C15 C16 -179.9(6) . .
Rh O1 C16 C15 -35.3(5) . .
Rh O1 C16 C15 83.6(5) 2 .
N1 C15 C16 O1 19.7(7) . .
C14 C15 C16 O1 -160.5(6) . .
F5B Sb2 F4 F4B 165.6(10) 2_655 .
F5B Sb2 F4 F4B 34.6(11) . .
F4 Sb2 F4 F4B -71.7(9) 2_655 .
F4B Sb2 F4 F4B -96.9(11) 2_655 .
F6 Sb2 F4 F4B 179.2(8) 2_655 .
F6 Sb2 F4 F4B 72.9(10) . .
F6B Sb2 F4 F4B 121.1(10) . .
F6B Sb2 F4 F4B -12(2) 2_655 .
F5 Sb2 F4 F4B -150.3(11) 2_655 .
F5 Sb2 F4 F4B -10.3(10) . .
F4 Sb2 F5 F5B -123.8(6) 2_655 .
F4 Sb2 F5 F5B 132.3(5) . .
F4B Sb2 F5 F5B -136.7(5) 2_655 .
F4B Sb2 F5 F5B 126.9(6) . .
F6 Sb2 F5 F5B -55.6(7) 2_655 .
F6 Sb2 F5 F5B 38.0(5) . .
F6B Sb2 F5 F5B 68.1(6) . .
F6B Sb2 F5 F5B -48.2(5) 2_655 .
F5 Sb2 F5 F5B -179.8(5) 2_655 .
F5B Sb2 F6 F5B 130.6(7) 2_655 .
F4 Sb2 F6 F5B -19.3(9) 2_655 .
F4 Sb2 F6 F5B -130.3(6) . .
F4B Sb2 F6 F5B -17(2) 2_655 .
F4B Sb2 F6 F5B -104.8(7) . .
F6 Sb2 F6 F5B 85.9(6) 2_655 .
F6B Sb2 F6 F5B 164.3(8) . .
F6B Sb2 F6 F5B 35.4(6) 2_655 .
F5 Sb2 F6 F5B 173.6(6) 2_655 .
F5 Sb2 F6 F5B -46.4(6) . .
F5B Sb2 F6 F6B -33.8(6) 2_655 .
F5B Sb2 F6 F6B -164.3(8) . .
F4 Sb2 F6 F6B 176.4(6) 2_655 .
F4 Sb2 F6 F6B 65.4(6) . .
F4B Sb2 F6 F6B 178.3(19) 2_655 .
F4B Sb2 F6 F6B 90.9(6) . .
F6 Sb2 F6 F6B -78.4(5) 2_655 .
F6B Sb2 F6 F6B -128.9(6) 2_655 .
F5 Sb2 F6 F6B 9.3(7) 2_655 .
F5 Sb2 F6 F6B 149.3(5) . .
F5B Sb2 F4B F4 -17.4(12) 2_655 .
F5B Sb2 F4B F4 -150.2(10) . .
F4 Sb2 F4B F4 110.6(10) 2_655 .
F4B Sb2 F4B F4 84.1(10) 2_655 .
F6 Sb2 F4B F4 -3(3) 2_655 .
F6 Sb2 F4B F4 -106.9(10) . .
F6B Sb2 F4B F4 -55.1(10) . .
F6B Sb2 F4B F4 175.4(9) 2_655 .
F5 Sb2 F4B F4 26.3(10) 2_655 .
F5 Sb2 F4B F4 167.9(11) . .
F6B F6 F5B F6B -39.7(13) . 2_655
Sb2 F6 F5B F6B -56.9(8) . 2_655
F6B F6 F5B Sb2 17.2(9) . .
F6B F6 F5B F5 79.4(11) . .
Sb2 F6 F5B F5 62.2(6) . .
F5B Sb2 F5B F6 -60.1(5) 2_655 .
F4 Sb2 F5B F6 168.2(6) 2_655 .
F4 Sb2 F5B F6 61.5(7) . .
F4B Sb2 F5B F6 176.0(5) 2_655 .
F4B Sb2 F5B F6 76.4(6) . .
F6 Sb2 F5B F6 -97.7(7) 2_655 .
F6B Sb2 F5B F6 -12.3(6) . .
F6B Sb2 F5B F6 -131.9(8) 2_655 .
F5 Sb2 F5B F6 119.7(7) . .
F4 Sb2 F5B F6B -59.8(6) 2_655 2_655
F4 Sb2 F5B F6B -166.6(5) . 2_655
F4B Sb2 F5B F6B -52.0(7) 2_655 2_655
F4B Sb2 F5B F6B -151.7(6) . 2_655
F6 Sb2 F5B F6B 34.2(6) 2_655 2_655
F6 Sb2 F5B F6B 131.9(8) . 2_655
F6B Sb2 F5B F6B 119.6(7) . 2_655
F5 Sb2 F5B F6B -108.4(7) . 2_655
F5B Sb2 F5B F5 -179.8(5) 2_655 .
F4 Sb2 F5B F5 48.6(5) 2_655 .
F4 Sb2 F5B F5 -58.2(6) . .
F4B Sb2 F5B F5 56.4(6) 2_655 .
F4B Sb2 F5B F5 -43.3(5) . .
F6 Sb2 F5B F5 142.6(5) 2_655 .
F6 Sb2 F5B F5 -119.7(7) . .
F6B Sb2 F5B F5 -132.0(5) . .
F6B Sb2 F5B F5 108.4(7) 2_655 .
Sb2 F5 F5B F6 -64.4(7) . .
Sb2 F5 F5B F6B 66.8(6) . 2_655
F5B F6 F6B F5B 22.1(11) . 2_655
Sb2 F6 F6B F5B 38.5(6) . 2_655
F5B F6 F6B Sb2 -16.4(8) . .
F5B Sb2 F6B F5B -123.3(7) . 2_655
F4 Sb2 F6B F5B 54.5(18) 2_655 2_655
F4 Sb2 F6B F5B 117.0(6) . 2_655
F4B Sb2 F6B F5B 46.2(9) 2_655 2_655
F4B Sb2 F6B F5B 139.5(6) . 2_655
F6 Sb2 F6B F5B -31.7(6) 2_655 2_655
F6 Sb2 F6B F5B -134.3(7) . 2_655
F6B Sb2 F6B F5B -74.6(5) 2_655 2_655
F5 Sb2 F6B F5B 52.6(6) 2_655 2_655
F5 Sb2 F6B F5B -173.8(6) . 2_655
F5B Sb2 F6B F6 134.3(7) 2_655 .
F5B Sb2 F6B F6 11.0(6) . .
F4 Sb2 F6B F6 -171.1(15) 2_655 .
F4 Sb2 F6B F6 -108.7(6) . .
F4B Sb2 F6B F6 -179.5(6) 2_655 .
F4B Sb2 F6B F6 -86.1(5) . .
F6 Sb2 F6B F6 102.6(6) 2_655 .
F6B Sb2 F6B F6 59.7(4) 2_655 .
F5 Sb2 F6B F6 -173.1(5) 2_655 .
F5 Sb2 F6B F6 -39.4(7) . .
